data_4118861
loop_
_publ_author_name
'Aaron D. Finke'
'Oliver Dumele'
'Michal Zalibera'
'Daria Confortin'
'Pawel Cias'
'Govindasamy Jayamurugan'
'Jean-Paul Gisselbrecht'
'Corinne Boudon'
'W. Bernd Schweizer'
'Georg Gescheidt'
'Fran\,cois Diederich'

_publ_contact_author_email schweizer@org.chem.ethz.ch
_publ_contact_author_name 'B. Schweizer'
_publ_section_title
;
 6,6-Dicyanopentafulvenes: Electronic Structure and Regioselectivity in [2
 + 2] Cycloaddition-Retroelectrocyclization Reactions
;
_journal_name_full 'Journal of the American Chemical Society'
_journal_page_first 18139
_journal_page_last 18146
_journal_paper_doi 10.1021/ja309141r
_journal_volume 134
_journal_year 2012
_chemical_formula_moiety 'C42 H31 N3'
_chemical_formula_sum 'C42 H31 N3'
_chemical_formula_weight 577.70
_chemical_name_systematic
; 
 ? 
;
_space_group_IT_number 2
_symmetry_cell_setting triclinic
_symmetry_space_group_name_Hall '-P 1'
_symmetry_space_group_name_H-M 'P -1'
_atom_sites_solution_hydrogens difmap
_atom_sites_solution_primary direct
_atom_sites_solution_secondary difmap
_audit_creation_method SHELXL-97
_cell_angle_alpha 77.1840(10)
_cell_angle_beta 89.472(2)
_cell_angle_gamma 76.6920(10)
_cell_formula_units_Z 2
_cell_length_a 10.1004(3)
_cell_length_b 10.1085(3)
_cell_length_c 15.9835(4)
_cell_measurement_reflns_used 5465
_cell_measurement_temperature 100(2)
_cell_measurement_theta_max 27.44
_cell_measurement_theta_min 2.50
_cell_volume 1547.02(8)
_computing_cell_refinement 'Bruker SAINT'
_computing_data_collection 'Bruker APEX2'
_computing_data_reduction 'Bruker SAINT'
_computing_molecular_graphics 'Platon, Ortep'
_computing_publication_material 'Bruker SHELXTL'
_computing_structure_refinement 'OLEX2 (Dolomanov, 2009), SHELXL-97 (Sheldrick, 2008)'
_computing_structure_solution 'SHELXS-97 (Sheldrick, 2008)'
_diffrn_ambient_temperature 100(2)
_diffrn_measured_fraction_theta_full 0.993
_diffrn_measured_fraction_theta_max 0.993
_diffrn_measurement_device_type 'Bruker APEX-II CCD'
_diffrn_measurement_method '\f and \w scans'
_diffrn_radiation_monochromator graphite
_diffrn_radiation_source 'fine-focus sealed tube'
_diffrn_radiation_type MoK\a
_diffrn_radiation_wavelength 0.71073
_diffrn_reflns_av_R_equivalents 0.0220
_diffrn_reflns_av_sigmaI/netI 0.0325
_diffrn_reflns_limit_h_max 13
_diffrn_reflns_limit_h_min -13
_diffrn_reflns_limit_k_max 13
_diffrn_reflns_limit_k_min -13
_diffrn_reflns_limit_l_max 20
_diffrn_reflns_limit_l_min -20
_diffrn_reflns_number 16504
_diffrn_reflns_theta_full 27.49
_diffrn_reflns_theta_max 27.49
_diffrn_reflns_theta_min 2.07
_exptl_absorpt_coefficient_mu 0.073
_exptl_absorpt_correction_T_max 0.9942
_exptl_absorpt_correction_T_min 0.9786
_exptl_absorpt_correction_type multi-scan
_exptl_absorpt_process_details SADABS
_exptl_crystal_colour red
_exptl_crystal_density_diffrn 1.240
_exptl_crystal_description stick
_exptl_crystal_F_000 608
_exptl_crystal_size_max 0.30
_exptl_crystal_size_mid 0.10
_exptl_crystal_size_min 0.08
_refine_diff_density_max 0.271
_refine_diff_density_min -0.215
_refine_diff_density_rms 0.042
_refine_ls_extinction_method none
_refine_ls_goodness_of_fit_ref 1.364
_refine_ls_hydrogen_treatment refall
_refine_ls_matrix_type full
_refine_ls_number_parameters 530
_refine_ls_number_reflns 7049
_refine_ls_number_restraints 0
_refine_ls_restrained_S_all 1.364
_refine_ls_R_factor_all 0.0601
_refine_ls_R_factor_gt 0.0443
_refine_ls_shift/su_max 0.001
_refine_ls_shift/su_mean 0.000
_refine_ls_structure_factor_coef Fsqd
_refine_ls_weighting_details 'calc w=1/[\s^2^(Fo^2^)+(0.0500P)^2^+0.0000P] where P=(Fo^2^+2Fc^2^)/3'
_refine_ls_weighting_scheme calc
_refine_ls_wR_factor_gt 0.1088
_refine_ls_wR_factor_ref 0.1151
_reflns_number_gt 5584
_reflns_number_total 7049
_reflns_threshold_expression >2sigma(I)
_cod_data_source_file ja309141r_si_001_2.cif
_cod_data_source_block mo_d300112_0m
_cod_database_code 4118861

loop_
_symmetry_equiv_pos_as_xyz
'x, y, z'
'-x, -y, -z'

loop_
_atom_site_label
_atom_site_type_symbol
_atom_site_fract_x
_atom_site_fract_y
_atom_site_fract_z
_atom_site_U_iso_or_equiv
_atom_site_adp_type
_atom_site_occupancy
_atom_site_symmetry_multiplicity
_atom_site_calc_flag
N10 N 0.82427(15) 1.15158(14) 0.99622(8) 0.0414(3) Uani 1 1 d
N12 N 0.59320(15) 1.29923(13) 0.76047(8) 0.0427(3) Uani 1 1 d
N19 N 0.69835(12) 0.50556(11) 1.17822(7) 0.0271(3) Uani 1 1 d
C1 C 0.66554(14) 1.09327(13) 0.89198(8) 0.0230(3) Uani 1 1 d
C2 C 0.61268(13) 0.97716(13) 0.90080(8) 0.0200(3) Uani 1 1 d
C3 C 0.50477(14) 0.99077(13) 0.83481(8) 0.0206(3) Uani 1 1 d
H3 H 0.4230(15) 1.0615(15) 0.8400(9) 0.028(4) Uiso 1 1 d
C4 C 0.50711(13) 0.92446(12) 0.77043(8) 0.0182(3) Uani 1 1 d
C5 C 0.61661(13) 0.82122(12) 0.74284(8) 0.0184(3) Uani 1 1 d
C6 C 0.57007(12) 0.79470(12) 0.67018(8) 0.0179(3) Uani 1 1 d
C7 C 0.42756(12) 0.87859(12) 0.64795(7) 0.0175(3) Uani 1 1 d
C8 C 0.38997(12) 0.95410(12) 0.70837(7) 0.0180(3) Uani 1 1 d
C9 C 0.75484(15) 1.12060(14) 0.95167(9) 0.0282(3) Uani 1 1 d
C11 C 0.62447(15) 1.20701(14) 0.81830(9) 0.0281(3) Uani 1 1 d
C13 C 0.64176(13) 0.85432(12) 0.97024(8) 0.0193(3) Uani 1 1 d
C14 C 0.74588(14) 0.82608(13) 1.03425(9) 0.0250(3) Uani 1 1 d
H14 H 0.8091(15) 0.8853(15) 1.0301(9) 0.027(4) Uiso 1 1 d
C15 C 0.76361(14) 0.71345(13) 1.10230(9) 0.0253(3) Uani 1 1 d
H15 H 0.8375(15) 0.6978(15) 1.1446(10) 0.029(4) Uiso 1 1 d
C16 C 0.68041(13) 0.61673(13) 1.11050(8) 0.0223(3) Uani 1 1 d
C17 C 0.57991(15) 0.64071(14) 1.04467(8) 0.0253(3) Uani 1 1 d
H17 H 0.5161(16) 0.5823(16) 1.0456(9) 0.033(4) Uiso 1 1 d
C18 C 0.56146(14) 0.75598(13) 0.97789(8) 0.0236(3) Uani 1 1 d
H18 H 0.4884(15) 0.7699(15) 0.9350(9) 0.029(4) Uiso 1 1 d
C20 C 0.6236(2) 0.39903(18) 1.18110(12) 0.0443(4) Uani 1 1 d
H20A H 0.6421(17) 0.3713(17) 1.1206(12) 0.044(5) Uiso 1 1 d
H20B H 0.6637(17) 0.3203(18) 1.2284(11) 0.041(4) Uiso 1 1 d
H20C H 0.527(2) 0.431(2) 1.1949(13) 0.073(7) Uiso 1 1 d
C21 C 0.77760(19) 0.50033(17) 1.25503(10) 0.0352(4) Uani 1 1 d
H21A H 0.7691(15) 0.4196(16) 1.3015(9) 0.029(4) Uiso 1 1 d
H21B H 0.881(2) 0.483(2) 1.2477(12) 0.060(6) Uiso 1 1 d
H21C H 0.742(2) 0.585(2) 1.2801(13) 0.072(6) Uiso 1 1 d
C22 C 0.74801(13) 0.75074(13) 0.79071(7) 0.0197(3) Uani 1 1 d
C23 C 0.77376(14) 0.60811(14) 0.82834(9) 0.0266(3) Uani 1 1 d
H23 H 0.7063(15) 0.5579(15) 0.8159(9) 0.028(4) Uiso 1 1 d
C24 C 0.89136(15) 0.54187(16) 0.87874(9) 0.0330(3) Uani 1 1 d
H24 H 0.9029(16) 0.4402(17) 0.9058(10) 0.040(4) Uiso 1 1 d
C25 C 0.98502(15) 0.61663(16) 0.89159(9) 0.0336(3) Uani 1 1 d
H25 H 1.0667(17) 0.5731(17) 0.9283(11) 0.041(4) Uiso 1 1 d
C26 C 0.96300(14) 0.75667(16) 0.85241(9) 0.0301(3) Uani 1 1 d
H26 H 1.0264(16) 0.8083(16) 0.8599(9) 0.032(4) Uiso 1 1 d
C27 C 0.84554(13) 0.82338(14) 0.80180(8) 0.0237(3) Uani 1 1 d
H27 H 0.8302(14) 0.9184(15) 0.7740(9) 0.025(4) Uiso 1 1 d
C28 C 0.64513(13) 0.69419(12) 0.62227(8) 0.0186(3) Uani 1 1 d
C29 C 0.77737(14) 0.69748(13) 0.59833(8) 0.0228(3) Uani 1 1 d
H29 H 0.8188(15) 0.7662(16) 0.6109(9) 0.030(4) Uiso 1 1 d
C30 C 0.84825(15) 0.60181(15) 0.55441(9) 0.0292(3) Uani 1 1 d
H30 H 0.9422(17) 0.6057(16) 0.5400(10) 0.039(4) Uiso 1 1 d
C31 C 0.78808(15) 0.50249(14) 0.53359(9) 0.0297(3) Uani 1 1 d
H31 H 0.8325(15) 0.4356(16) 0.5015(9) 0.032(4) Uiso 1 1 d
C32 C 0.65793(15) 0.49731(14) 0.55776(9) 0.0283(3) Uani 1 1 d
H32 H 0.6142(16) 0.4284(17) 0.5448(10) 0.040(4) Uiso 1 1 d
C33 C 0.58625(14) 0.59282(13) 0.60145(8) 0.0233(3) Uani 1 1 d
H33 H 0.4947(15) 0.5887(15) 0.6178(9) 0.024(4) Uiso 1 1 d
C34 C 0.34527(13) 0.87585(12) 0.57286(8) 0.0187(3) Uani 1 1 d
C35 C 0.40223(15) 0.88119(12) 0.49249(8) 0.0224(3) Uani 1 1 d
H35 H 0.4980(16) 0.8846(15) 0.4881(9) 0.029(4) Uiso 1 1 d
C36 C 0.32441(17) 0.88121(14) 0.42128(9) 0.0292(3) Uani 1 1 d
H36 H 0.3670(16) 0.8848(16) 0.3694(11) 0.034(4) Uiso 1 1 d
C37 C 0.19012(17) 0.87300(14) 0.42951(10) 0.0338(4) Uani 1 1 d
H37 H 0.1349(16) 0.8724(16) 0.3837(10) 0.035(4) Uiso 1 1 d
C38 C 0.13336(16) 0.86446(14) 0.50907(10) 0.0307(3) Uani 1 1 d
H38 H 0.0415(17) 0.8570(16) 0.5129(10) 0.036(4) Uiso 1 1 d
C39 C 0.20917(14) 0.86707(13) 0.58026(9) 0.0243(3) Uani 1 1 d
H39 H 0.1688(16) 0.8610(16) 0.6391(10) 0.035(4) Uiso 1 1 d
C40 C 0.25741(13) 1.04850(12) 0.71645(8) 0.0195(3) Uani 1 1 d
C41 C 0.18099(14) 1.01829(14) 0.78843(9) 0.0246(3) Uani 1 1 d
H41 H 0.2173(14) 0.9340(15) 0.8335(9) 0.025(4) Uiso 1 1 d
C42 C 0.05534(14) 1.10478(16) 0.79699(10) 0.0304(3) Uani 1 1 d
H42 H 0.0024(17) 1.0814(17) 0.8490(11) 0.042(5) Uiso 1 1 d
C43 C 0.00525(15) 1.22385(16) 0.73437(10) 0.0329(3) Uani 1 1 d
H43 H -0.0833(16) 1.2874(16) 0.7417(10) 0.035(4) Uiso 1 1 d
C44 C 0.08073(15) 1.25522(15) 0.66294(10) 0.0326(3) Uani 1 1 d
H44 H 0.0453(16) 1.3378(17) 0.6184(10) 0.039(4) Uiso 1 1 d
C45 C 0.20518(14) 1.16895(14) 0.65335(9) 0.0258(3) Uani 1 1 d
H45 H 0.2609(15) 1.1861(15) 0.6036(10) 0.032(4) Uiso 1 1 d

loop_
_atom_site_aniso_label
_atom_site_aniso_U_11
_atom_site_aniso_U_22
_atom_site_aniso_U_33
_atom_site_aniso_U_23
_atom_site_aniso_U_13
_atom_site_aniso_U_12
N10 0.0562(9) 0.0408(7) 0.0330(7) -0.0029(6) -0.0087(6) -0.0278(7)
N12 0.0627(10) 0.0333(7) 0.0287(7) 0.0012(6) 0.0032(6) -0.0124(7)
N19 0.0331(7) 0.0242(5) 0.0227(6) -0.0007(5) -0.0024(5) -0.0084(5)
C1 0.0278(7) 0.0249(6) 0.0171(6) -0.0050(5) 0.0022(5) -0.0074(5)
C2 0.0199(7) 0.0245(6) 0.0163(6) -0.0077(5) 0.0035(5) -0.0039(5)
C3 0.0223(7) 0.0201(6) 0.0174(6) -0.0021(5) 0.0007(5) -0.0028(5)
C4 0.0198(6) 0.0181(5) 0.0146(6) 0.0003(5) -0.0005(5) -0.0044(5)
C5 0.0193(6) 0.0193(6) 0.0155(6) -0.0017(5) -0.0003(5) -0.0041(5)
C6 0.0186(6) 0.0174(5) 0.0165(6) -0.0002(5) 0.0009(5) -0.0055(5)
C7 0.0191(6) 0.0169(5) 0.0150(6) 0.0002(4) -0.0007(5) -0.0049(5)
C8 0.0205(7) 0.0180(5) 0.0138(6) -0.0001(4) -0.0006(5) -0.0043(5)
C9 0.0365(8) 0.0268(7) 0.0221(7) -0.0011(5) 0.0013(6) -0.0135(6)
C11 0.0373(8) 0.0267(7) 0.0219(7) -0.0061(6) 0.0033(6) -0.0105(6)
C13 0.0215(7) 0.0213(6) 0.0155(6) -0.0056(5) 0.0011(5) -0.0042(5)
C14 0.0269(7) 0.0230(6) 0.0264(7) -0.0041(5) -0.0028(6) -0.0095(6)
C15 0.0266(7) 0.0232(6) 0.0252(7) -0.0040(5) -0.0075(6) -0.0050(6)
C16 0.0262(7) 0.0209(6) 0.0193(7) -0.0052(5) 0.0020(5) -0.0042(5)
C17 0.0288(8) 0.0265(7) 0.0236(7) -0.0052(5) 0.0010(6) -0.0127(6)
C18 0.0240(7) 0.0283(7) 0.0192(7) -0.0057(5) -0.0021(5) -0.0071(6)
C20 0.0551(12) 0.0362(9) 0.0407(10) 0.0096(8) -0.0109(9) -0.0256(8)
C21 0.0487(11) 0.0336(8) 0.0217(8) 0.0004(6) -0.0065(7) -0.0122(7)
C22 0.0185(6) 0.0262(6) 0.0125(6) -0.0046(5) 0.0001(5) -0.0012(5)
C23 0.0245(7) 0.0277(7) 0.0247(7) -0.0029(6) -0.0020(6) -0.0034(6)
C24 0.0303(8) 0.0319(7) 0.0276(8) 0.0022(6) -0.0035(6) 0.0030(6)
C25 0.0233(8) 0.0447(8) 0.0251(8) -0.0044(6) -0.0061(6) 0.0040(7)
C26 0.0197(7) 0.0423(8) 0.0300(8) -0.0124(6) -0.0020(6) -0.0063(6)
C27 0.0214(7) 0.0280(7) 0.0213(7) -0.0074(5) 0.0009(5) -0.0033(6)
C28 0.0203(7) 0.0187(6) 0.0136(6) -0.0002(5) -0.0024(5) -0.0014(5)
C29 0.0232(7) 0.0242(6) 0.0213(7) -0.0051(5) 0.0012(5) -0.0061(5)
C30 0.0213(7) 0.0311(7) 0.0329(8) -0.0075(6) 0.0052(6) -0.0015(6)
C31 0.0306(8) 0.0254(7) 0.0312(8) -0.0123(6) 0.0015(6) 0.0031(6)
C32 0.0295(8) 0.0224(6) 0.0337(8) -0.0096(6) -0.0035(6) -0.0041(6)
C33 0.0214(7) 0.0231(6) 0.0245(7) -0.0043(5) 0.0011(5) -0.0044(5)
C34 0.0217(7) 0.0150(5) 0.0182(6) -0.0025(5) -0.0037(5) -0.0030(5)
C35 0.0292(8) 0.0192(6) 0.0188(7) -0.0029(5) -0.0020(5) -0.0068(5)
C36 0.0462(9) 0.0225(6) 0.0191(7) -0.0039(5) -0.0053(6) -0.0089(6)
C37 0.0435(10) 0.0257(7) 0.0318(9) -0.0062(6) -0.0203(7) -0.0066(6)
C38 0.0246(8) 0.0237(7) 0.0440(9) -0.0096(6) -0.0118(6) -0.0035(6)
C39 0.0229(7) 0.0204(6) 0.0285(8) -0.0050(5) -0.0031(6) -0.0032(5)
C40 0.0191(6) 0.0215(6) 0.0184(6) -0.0066(5) -0.0034(5) -0.0036(5)
C41 0.0224(7) 0.0279(7) 0.0238(7) -0.0075(6) -0.0002(5) -0.0048(6)
C42 0.0221(7) 0.0418(8) 0.0323(8) -0.0184(7) 0.0041(6) -0.0082(6)
C43 0.0204(7) 0.0373(8) 0.0428(9) -0.0233(7) -0.0073(6) 0.0035(6)
C44 0.0311(8) 0.0264(7) 0.0353(9) -0.0070(6) -0.0122(7) 0.0036(6)
C45 0.0273(8) 0.0246(6) 0.0230(7) -0.0042(5) -0.0050(6) -0.0018(6)

loop_
_atom_type_symbol
_atom_type_description
_atom_type_scat_dispersion_real
_atom_type_scat_dispersion_imag
_atom_type_scat_source
C C 0.0033 0.0016 'International Tables Vol C Tables 4.2.6.8 and 6.1.1.4'
H H 0.0000 0.0000 'International Tables Vol C Tables 4.2.6.8 and 6.1.1.4'
N N 0.0061 0.0033 'International Tables Vol C Tables 4.2.6.8 and 6.1.1.4'

loop_
_geom_angle_atom_site_label_1
_geom_angle_atom_site_label_2
_geom_angle_atom_site_label_3
_geom_angle
C16 N19 C20 120.59(12)
C16 N19 C21 120.95(11)
C20 N19 C21 117.87(12)
C2 C1 C9 127.23(12)
C2 C1 C11 119.50(12)
C9 C1 C11 113.17(11)
C1 C2 C13 127.01(12)
C1 C2 C3 114.00(11)
C13 C2 C3 118.69(11)
C4 C3 C2 129.56(12)
C4 C3 H3 118.2(9)
C2 C3 H3 112.2(9)
C3 C4 C5 130.88(12)
C3 C4 C8 122.33(11)
C5 C4 C8 106.71(10)
C6 C5 C4 107.49(11)
C6 C5 C22 126.77(11)
C4 C5 C22 125.53(11)
C5 C6 C28 125.76(11)
C5 C6 C7 109.53(11)
C28 C6 C7 124.66(11)
C8 C7 C34 127.51(11)
C8 C7 C6 108.20(10)
C34 C7 C6 124.29(11)
C7 C8 C40 128.76(11)
C7 C8 C4 108.06(11)
C40 C8 C4 123.17(11)
N10 C9 C1 175.36(15)
N12 C11 C1 178.52(15)
C18 C13 C14 116.08(11)
C18 C13 C2 119.83(11)
C14 C13 C2 124.07(11)
C15 C14 C13 122.07(12)
C15 C14 H14 117.8(8)
C13 C14 H14 120.1(8)
C14 C15 C16 121.41(12)
C14 C15 H15 119.0(9)
C16 C15 H15 119.5(9)
N19 C16 C17 122.02(12)
N19 C16 C15 121.08(12)
C17 C16 C15 116.89(11)
C18 C17 C16 120.91(12)
C18 C17 H17 116.0(9)
C16 C17 H17 123.0(9)
C17 C18 C13 122.54(12)
C17 C18 H18 117.9(9)
C13 C18 H18 119.5(9)
N19 C20 H20A 103.3(9)
N19 C20 H20B 107.7(10)
H20A C20 H20B 110.8(13)
N19 C20 H20C 111.7(13)
H20A C20 H20C 117.2(16)
H20B C20 H20C 106.0(15)
N19 C21 H21A 110.7(9)
N19 C21 H21B 114.6(11)
H21A C21 H21B 102.9(13)
N19 C21 H21C 111.6(12)
H21A C21 H21C 104.4(14)
H21B C21 H21C 111.8(16)
C27 C22 C23 118.63(12)
C27 C22 C5 121.87(11)
C23 C22 C5 119.46(12)
C24 C23 C22 120.60(13)
C24 C23 H23 122.5(8)
C22 C23 H23 116.9(8)
C25 C24 C23 120.01(14)
C25 C24 H24 122.9(9)
C23 C24 H24 117.1(9)
C24 C25 C26 119.97(13)
C24 C25 H25 121.5(10)
C26 C25 H25 118.6(10)
C25 C26 C27 120.21(14)
C25 C26 H26 120.9(9)
C27 C26 H26 118.9(9)
C26 C27 C22 120.50(13)
C26 C27 H27 120.9(9)
C22 C27 H27 118.6(9)
C29 C28 C33 118.87(12)
C29 C28 C6 120.25(11)
C33 C28 C6 120.87(11)
C30 C29 C28 120.13(13)
C30 C29 H29 119.5(9)
C28 C29 H29 120.3(9)
C29 C30 C31 120.35(13)
C29 C30 H30 117.8(10)
C31 C30 H30 121.8(10)
C32 C31 C30 120.00(13)
C32 C31 H31 116.7(9)
C30 C31 H31 123.3(9)
C31 C32 C33 119.99(13)
C31 C32 H32 121.7(10)
C33 C32 H32 118.3(10)
C32 C33 C28 120.64(13)
C32 C33 H33 119.4(9)
C28 C33 H33 120.0(9)
C35 C34 C39 118.47(12)
C35 C34 C7 120.45(11)
C39 C34 C7 121.08(11)
C36 C35 C34 120.64(14)
C36 C35 H35 121.3(9)
C34 C35 H35 118.1(9)
C37 C36 C35 120.22(14)
C37 C36 H36 122.5(10)
C35 C36 H36 117.3(10)
C36 C37 C38 119.72(13)
C36 C37 H37 122.9(10)
C38 C37 H37 117.4(10)
C37 C38 C39 120.59(14)
C37 C38 H38 117.8(10)
C39 C38 H38 121.6(10)
C38 C39 C34 120.33(13)
C38 C39 H39 121.5(9)
C34 C39 H39 118.2(9)
C45 C40 C41 118.30(12)
C45 C40 C8 121.58(12)
C41 C40 C8 120.12(11)
C42 C41 C40 121.13(13)
C42 C41 H41 119.9(8)
C40 C41 H41 118.9(8)
C43 C42 C41 119.97(14)
C43 C42 H42 120.1(9)
C41 C42 H42 119.9(9)
C42 C43 C44 119.34(13)
C42 C43 H43 119.8(9)
C44 C43 H43 120.9(9)
C45 C44 C43 121.12(14)
C45 C44 H44 119.2(10)
C43 C44 H44 119.6(9)
C44 C45 C40 120.13(13)
C44 C45 H45 123.8(9)
C40 C45 H45 116.0(9)

loop_
_geom_bond_atom_site_label_1
_geom_bond_atom_site_label_2
_geom_bond_distance
N10 C9 1.1428(18)
N12 C11 1.1449(18)
N19 C16 1.3557(16)
N19 C20 1.4436(19)
N19 C21 1.4563(18)
C1 C2 1.3770(17)
C1 C9 1.4310(19)
C1 C11 1.4386(18)
C2 C13 1.4445(17)
C2 C3 1.4857(18)
C3 C4 1.3442(17)
C3 H3 0.976(15)
C4 C5 1.4733(17)
C4 C8 1.4833(17)
C5 C6 1.3593(17)
C5 C22 1.4819(17)
C6 C28 1.4742(17)
C6 C7 1.4937(17)
C7 C8 1.3587(17)
C7 C34 1.4751(17)
C8 C40 1.4775(17)
C13 C18 1.4058(18)
C13 C14 1.4094(18)
C14 C15 1.3681(18)
C14 H14 0.964(15)
C15 C16 1.4137(18)
C15 H15 0.973(15)
C16 C17 1.4104(19)
C17 C18 1.3725(18)
C17 H17 0.967(16)
C18 H18 0.976(15)
C20 H20A 1.069(18)
C20 H20B 0.979(17)
C20 H20C 0.99(2)
C21 H21A 0.993(15)
C21 H21B 1.03(2)
C21 H21C 1.01(2)
C22 C27 1.3910(18)
C22 C23 1.3978(18)
C23 C24 1.3858(19)
C23 H23 0.984(15)
C24 C25 1.382(2)
C24 H24 1.003(16)
C25 C26 1.382(2)
C25 H25 0.972(17)
C26 C27 1.3871(19)
C26 H26 0.938(16)
C27 H27 0.942(14)
C28 C29 1.3917(18)
C28 C33 1.3964(18)
C29 C30 1.3834(19)
C29 H29 0.946(16)
C30 C31 1.386(2)
C30 H30 0.982(16)
C31 C32 1.376(2)
C31 H31 0.965(16)
C32 C33 1.3827(19)
C32 H32 0.964(16)
C33 H33 0.966(14)
C34 C35 1.3979(18)
C34 C39 1.4000(18)
C35 C36 1.3891(19)
C35 H35 0.977(15)
C36 C37 1.381(2)
C36 H36 0.928(16)
C37 C38 1.383(2)
C37 H37 0.926(16)
C38 C39 1.3859(19)
C38 H38 0.948(16)
C39 H39 1.017(16)
C40 C45 1.3955(18)
C40 C41 1.3960(18)
C41 C42 1.3902(19)
C41 H41 0.984(14)
C42 C43 1.379(2)
C42 H42 0.998(17)
C43 C44 1.386(2)
C43 H43 0.996(16)
C44 C45 1.384(2)
C44 H44 0.967(16)
C45 H45 0.977(15)

loop_
_geom_torsion_atom_site_label_1
_geom_torsion_atom_site_label_2
_geom_torsion_atom_site_label_3
_geom_torsion_atom_site_label_4
_geom_torsion
C9 C1 C2 C13 -3.6(2)
C11 C1 C2 C13 -179.73(12)
C9 C1 C2 C3 170.02(13)
C11 C1 C2 C3 -6.12(18)
C1 C2 C3 C4 111.49(15)
C13 C2 C3 C4 -74.33(17)
C2 C3 C4 C5 -2.0(2)
C2 C3 C4 C8 -178.29(11)
C3 C4 C5 C6 -175.40(13)
C8 C4 C5 C6 1.33(13)
C3 C4 C5 C22 9.6(2)
C8 C4 C5 C22 -173.63(11)
C4 C5 C6 C28 -178.01(11)
C22 C5 C6 C28 -3.1(2)
C4 C5 C6 C7 -0.60(13)
C22 C5 C6 C7 174.28(11)
C5 C6 C7 C8 -0.42(13)
C28 C6 C7 C8 177.02(11)
C5 C6 C7 C34 179.94(11)
C28 C6 C7 C34 -2.61(18)
C34 C7 C8 C40 2.2(2)
C6 C7 C8 C40 -177.44(11)
C34 C7 C8 C4 -179.14(11)
C6 C7 C8 C4 1.24(13)
C3 C4 C8 C7 175.47(11)
C5 C4 C8 C7 -1.60(13)
C3 C4 C8 C40 -5.76(18)
C5 C4 C8 C40 177.17(10)
C2 C1 C9 N10 -167(2)
C11 C1 C9 N10 10(2)
C2 C1 C11 N12 171(7)
C9 C1 C11 N12 -6(7)
C1 C2 C13 C18 168.50(13)
C3 C2 C13 C18 -4.85(17)
C1 C2 C13 C14 -9.9(2)
C3 C2 C13 C14 176.77(12)
C18 C13 C14 C15 -3.21(19)
C2 C13 C14 C15 175.23(13)
C13 C14 C15 C16 2.0(2)
C20 N19 C16 C17 6.3(2)
C21 N19 C16 C17 -164.74(14)
C20 N19 C16 C15 -172.91(15)
C21 N19 C16 C15 16.1(2)
C14 C15 C16 N19 -179.83(13)
C14 C15 C16 C17 0.9(2)
N19 C16 C17 C18 178.32(13)
C15 C16 C17 C18 -2.5(2)
C16 C17 C18 C13 1.1(2)
C14 C13 C18 C17 1.67(19)
C2 C13 C18 C17 -176.84(12)
C6 C5 C22 C27 118.79(14)
C4 C5 C22 C27 -67.22(17)
C6 C5 C22 C23 -63.29(18)
C4 C5 C22 C23 110.70(14)
C27 C22 C23 C24 2.8(2)
C5 C22 C23 C24 -175.20(13)
C22 C23 C24 C25 -0.6(2)
C23 C24 C25 C26 -1.6(2)
C24 C25 C26 C27 1.5(2)
C25 C26 C27 C22 0.8(2)
C23 C22 C27 C26 -2.88(19)
C5 C22 C27 C26 175.06(12)
C5 C6 C28 C29 -51.04(17)
C7 C6 C28 C29 131.93(13)
C5 C6 C28 C33 127.82(14)
C7 C6 C28 C33 -49.21(16)
C33 C28 C29 C30 0.22(19)
C6 C28 C29 C30 179.10(11)
C28 C29 C30 C31 0.3(2)
C29 C30 C31 C32 -1.0(2)
C30 C31 C32 C33 1.2(2)
C31 C32 C33 C28 -0.7(2)
C29 C28 C33 C32 -0.04(19)
C6 C28 C33 C32 -178.91(12)
C8 C7 C34 C35 135.83(13)
C6 C7 C34 C35 -44.61(16)
C8 C7 C34 C39 -44.55(18)
C6 C7 C34 C39 135.01(13)
C39 C34 C35 C36 1.55(18)
C7 C34 C35 C36 -178.82(11)
C34 C35 C36 C37 -1.35(19)
C35 C36 C37 C38 -0.1(2)
C36 C37 C38 C39 1.4(2)
C37 C38 C39 C34 -1.2(2)
C35 C34 C39 C38 -0.29(18)
C7 C34 C39 C38 -179.93(11)
C7 C8 C40 C45 -62.78(18)
C4 C8 C40 C45 118.72(13)
C7 C8 C40 C41 117.19(14)
C4 C8 C40 C41 -61.31(16)
C45 C40 C41 C42 0.66(19)
C8 C40 C41 C42 -179.31(12)
C40 C41 C42 C43 -1.0(2)
C41 C42 C43 C44 0.6(2)
C42 C43 C44 C45 0.2(2)
C43 C44 C45 C40 -0.5(2)
C41 C40 C45 C44 0.08(19)
C8 C40 C45 C44 -179.94(12)

loop_
_cod_related_entry_id
_cod_related_entry_database
_cod_related_entry_code
1 ChemSpider 30660679
